data_2005697
loop_
_publ_author_name
'Erasmus, J. J. C.'
'Lamprecht, G. J.'
'Swarts, J. C.'
'Roodt, A.'
'Oskarsson, \%A.'

_publ_section_title
;
 (<i>E</i>)-1,3-Diferrocenyl-2-buten-1-one--Water (4/1)
;
_journal_issue 12
_journal_name_full 'Acta Crystallographica Section C'
_journal_page_first 3000
_journal_page_last 3002
_journal_paper_doi 10.1107/S0108270196004258
_journal_volume 52
_journal_year 1996
_chemical_formula_iupac '[Fe2 (C5 H5)2 (C14 H12 O)] , 0.25H2 O'
_chemical_formula_moiety
;
[C~5~H~5~FeC~5~H~4~COCHC(CH~3~)C~5~H~4~FeC~5~H~5~]
;
_chemical_formula_sum 'C48 H45 Fe4 O2.5'
_chemical_formula_weight 885.24
_chemical_melting_point 389
_chemical_name_systematic
;
(E)-1,3-diferrocenyl-2-buten-1-one
;
_space_group_IT_number 2
_symmetry_cell_setting triclinic
_symmetry_space_group_name_Hall '-P 1'
_symmetry_space_group_name_H-M 'P -1'
_audit_creation_method SHELXL
_cell_angle_alpha 79.80(1)
_cell_angle_beta 88.90(1)
_cell_angle_gamma 82.60(1)
_cell_formula_units_Z 2
_cell_length_a 12.202(1)
_cell_length_b 12.364(2)
_cell_length_c 13.290(2)
_cell_measurement_reflns_used 25
_cell_measurement_temperature 293(2)
_cell_measurement_theta_max 20
_cell_measurement_theta_min 10
_cell_volume 1956.9(5)
_computing_cell_refinement 'CAD-4 Software'
_computing_data_collection 'CAD-4 Software (Enraf-Nonius, 1989)'
_computing_data_reduction 'CAD-4 Software'
_computing_molecular_graphics 'ORTEPII (Johnson, 1976)'
_computing_publication_material SHELXL93
_computing_structure_refinement 'SHELXL93 (Sheldrick, 1993)'
_computing_structure_solution 'SHELXS86 (Sheldrick, 1990)'
_diffrn_ambient_temperature 293(2)
_diffrn_measurement_device 'Enraf Nonius CAD4'
_diffrn_measurement_method \w/2\q
_diffrn_radiation_monochromator graphite
_diffrn_radiation_source 'fine-focus sealed tube'
_diffrn_radiation_type MoK\a
_diffrn_radiation_wavelength 0.71073
_diffrn_reflns_av_R_equivalents 0.0204
_diffrn_reflns_av_sigmaI/netI 0.1984
_diffrn_reflns_limit_h_max 14
_diffrn_reflns_limit_h_min -14
_diffrn_reflns_limit_k_max 14
_diffrn_reflns_limit_k_min 0
_diffrn_reflns_limit_l_max 15
_diffrn_reflns_limit_l_min -15
_diffrn_reflns_number 7193
_diffrn_reflns_theta_max 25
_diffrn_reflns_theta_min 3.11
_diffrn_standards_decay_% '< 1'
_diffrn_standards_interval_time 60
_diffrn_standards_number 3
_exptl_absorpt_coefficient_mu 1.494
_exptl_absorpt_correction_type none
_exptl_crystal_colour 'Dark red'
_exptl_crystal_density_diffrn 1.502
_exptl_crystal_density_meas 1.488
_exptl_crystal_density_method 'flotation in NaI/H~2~O'
_exptl_crystal_description Diamond
_exptl_crystal_F_000 914
_exptl_crystal_size_max 0.32
_exptl_crystal_size_mid 0.28
_exptl_crystal_size_min 0.25
_refine_diff_density_max 0.410
_refine_diff_density_min -0.562
_refine_ls_extinction_method none
_refine_ls_goodness_of_fit_all 1.110
_refine_ls_goodness_of_fit_obs 1.119
_refine_ls_hydrogen_treatment 'H atoms riding (except for the water molecule, see text)'
_refine_ls_matrix_type full
_refine_ls_number_parameters 507
_refine_ls_number_reflns 6842
_refine_ls_number_restraints 0
_refine_ls_restrained_S_all 1.130
_refine_ls_restrained_S_obs 1.119
_refine_ls_R_factor_all 0.0739
_refine_ls_R_factor_obs 0.0398
_refine_ls_shift/esd_max 0.059
_refine_ls_shift/esd_mean 0.003
_refine_ls_structure_factor_coef Fsqd
_refine_ls_weighting_details 'w = 1/[\s^2^(Fo^2^)+(0.0500P)^2^+0.6600P] where P=(Fo^2^+2Fc^2^)/3'
_refine_ls_weighting_scheme calc
_refine_ls_wR_factor_all 0.1203
_refine_ls_wR_factor_obs 0.0951
_reflns_number_observed 4526
_reflns_number_total 6844
_reflns_observed_criterion >2sigma(I)
_cod_data_source_file ab1313.cif
_cod_data_source_block feacac
_cod_depositor_comments
;
The following automatic conversions were performed:
'_symmetry_cell_setting' value 'Triclinic' changed to 'triclinic'
according to '/home/saulius/struct/CIF-dictionaries/cif_core.dic'
dictionary named 'cif_core.dic' version 2.4.1 from 2010-06-29.

Automatic conversion script
Id: cif_fix_enum 1527 2010-12-29 10:47:43Z saulius 

The following automatic conversions were performed:

'_symmetry_cell_setting' value 'Triclinic' changed to 'triclinic'
according to /home/saulius/struct/CIF-dictionaries/cif_core.dic
dictionary named 'cif_core.dic' version 2.4.1 from 2010-06-29.

Automatic conversion script
Id: cif_fix_values 1715 2011-07-08 13:25:40Z adriana 

The following automatic conversions were performed:

'_refine_ls_weighting_scheme' value 'calc w =
1/[\s^2^(Fo^2^)+(0.0500P)^2^+0.6600P] where P=(Fo^2^+2Fc^2^)/3' was
changed to 'calc'. New tag '_refine_ls_weighting_details' was
created. The value of the new tag was set to 'w =
1/[\s^2^(Fo^2^)+(0.0500P)^2^+0.6600P] where P=(Fo^2^+2Fc^2^)/3'.

Automatic conversion script
Id: cif_fix_values 3143 2015-03-26 13:38:13Z robertas 
;
_cod_original_formula_sum 'C48 H45 Fe4 O2.50'
_cod_database_code 2005697

loop_
_symmetry_equiv_pos_as_xyz
'x, y, z'
'-x, -y, -z'

loop_
_atom_site_aniso_label
_atom_site_aniso_U_11
_atom_site_aniso_U_22
_atom_site_aniso_U_33
_atom_site_aniso_U_12
_atom_site_aniso_U_13
_atom_site_aniso_U_23
Fe11 0.0534(4) 0.0428(3) 0.0420(3) -0.0079(3) -0.0082(3) -0.0100(3)
Fe12 0.0327(3) 0.0510(4) 0.0404(3) -0.0018(3) -0.0028(2) -0.0105(3)
Fe21 0.0405(3) 0.0547(4) 0.0356(3) -0.0059(3) -0.0012(2) -0.0041(3)
Fe22 0.0308(3) 0.0394(3) 0.0433(3) -0.0036(2) 0.0053(2) -0.0033(3)
O11 0.063(2) 0.165(4) 0.074(3) -0.011(3) 0.006(2) -0.064(3)
C11 0.053(3) 0.083(3) 0.047(3) -0.025(3) 0.010(2) -0.022(3)
C12 0.038(2) 0.069(3) 0.045(2) -0.014(2) 0.001(2) -0.019(2)
C13 0.041(2) 0.046(2) 0.046(2) -0.016(2) 0.010(2) -0.012(2)
C14 0.075(3) 0.065(3) 0.061(3) 0.003(3) 0.006(3) -0.021(3)
O21 0.059(2) 0.038(2) 0.048(2) 0.0051(14) 0.0025(14) -0.0027(14)
C21 0.047(2) 0.040(2) 0.029(2) 0.000(2) 0.002(2) -0.014(2)
C22 0.044(2) 0.039(2) 0.041(2) -0.004(2) 0.003(2) -0.005(2)
C23 0.048(2) 0.037(2) 0.034(2) -0.002(2) 0.007(2) -0.012(2)
C24 0.068(3) 0.047(3) 0.109(5) 0.000(3) 0.034(3) 0.005(3)
C111 0.058(3) 0.055(3) 0.042(2) -0.018(2) -0.009(2) -0.007(2)
C112 0.084(4) 0.086(4) 0.038(3) -0.038(3) -0.001(2) -0.008(2)
C113 0.087(4) 0.068(3) 0.053(3) -0.013(3) -0.032(3) 0.007(3)
C114 0.078(4) 0.043(3) 0.076(4) 0.002(2) -0.028(3) -0.009(2)
C115 0.069(3) 0.039(2) 0.064(3) -0.004(2) -0.020(2) -0.015(2)
C121 0.093(5) 0.053(3) 0.109(5) -0.014(3) -0.038(4) 0.016(3)
C122 0.091(4) 0.043(3) 0.105(5) -0.009(3) 0.002(4) -0.025(3)
C123 0.068(3) 0.052(3) 0.086(4) -0.021(3) -0.013(3) -0.015(3)
C124 0.074(4) 0.082(4) 0.085(4) -0.032(3) 0.013(3) -0.021(3)
C125 0.131(6) 0.077(4) 0.050(3) -0.041(4) -0.002(3) -0.002(3)
C131 0.030(2) 0.044(2) 0.041(2) -0.008(2) 0.006(2) -0.007(2)
C132 0.031(2) 0.057(3) 0.047(2) -0.003(2) 0.005(2) -0.014(2)
C133 0.043(2) 0.079(3) 0.045(2) -0.004(2) 0.007(2) -0.021(2)
C134 0.055(3) 0.079(3) 0.036(2) -0.009(3) -0.001(2) -0.003(2)
C135 0.049(3) 0.050(3) 0.049(3) -0.001(2) 0.001(2) -0.001(2)
C141 0.066(3) 0.113(5) 0.049(3) -0.050(3) 0.012(3) -0.017(3)
C142 0.051(3) 0.065(3) 0.083(4) -0.020(3) -0.015(3) 0.010(3)
C143 0.043(3) 0.065(3) 0.093(4) -0.014(2) -0.004(3) -0.036(3)
C144 0.037(2) 0.081(3) 0.058(3) -0.008(2) -0.010(2) -0.021(3)
C145 0.038(2) 0.064(3) 0.080(4) -0.007(2) 0.008(2) -0.025(3)
C211 0.043(2) 0.044(2) 0.033(2) -0.001(2) -0.003(2) -0.010(2)
C212 0.043(2) 0.057(3) 0.038(2) 0.006(2) -0.006(2) -0.006(2)
C213 0.036(2) 0.086(4) 0.048(3) -0.003(2) -0.002(2) -0.013(2)
C214 0.056(3) 0.068(3) 0.055(3) -0.020(3) -0.002(2) -0.012(2)
C215 0.054(3) 0.047(3) 0.047(2) -0.006(2) -0.002(2) -0.013(2)
C221 0.065(4) 0.122(5) 0.055(3) -0.039(4) -0.010(3) -0.014(3)
C222 0.112(5) 0.078(4) 0.046(3) -0.015(4) -0.013(3) -0.017(3)
C223 0.063(3) 0.133(6) 0.042(3) -0.021(4) 0.008(2) -0.024(3)
C224 0.136(6) 0.090(5) 0.038(3) -0.055(4) -0.022(3) 0.017(3)
C225 0.071(4) 0.108(5) 0.061(3) 0.026(4) -0.032(3) -0.008(3)
C231 0.046(2) 0.043(2) 0.034(2) -0.006(2) 0.004(2) -0.007(2)
C232 0.047(2) 0.049(2) 0.043(2) 0.001(2) 0.011(2) 0.003(2)
C233 0.052(3) 0.061(3) 0.048(3) 0.010(2) -0.002(2) 0.003(2)
C234 0.037(2) 0.076(3) 0.055(3) 0.001(2) -0.005(2) -0.016(2)
C235 0.046(3) 0.057(3) 0.050(3) -0.016(2) -0.002(2) -0.014(2)
C241 0.039(2) 0.059(3) 0.048(2) 0.000(2) -0.003(2) -0.005(2)
C242 0.048(3) 0.061(3) 0.060(3) -0.024(2) 0.001(2) -0.013(2)
C243 0.071(3) 0.041(3) 0.069(3) -0.006(2) 0.005(3) -0.018(2)
C244 0.049(3) 0.058(3) 0.055(3) 0.006(2) 0.016(2) -0.013(2)
C245 0.042(2) 0.052(3) 0.043(2) -0.005(2) 0.008(2) -0.001(2)
O3 0.173(10) 0.121(8) 0.124(8) 0.017(7) -0.016(7) -0.060(7)

loop_
_atom_site_label
_atom_site_occupancy
_atom_site_fract_x
_atom_site_fract_y
_atom_site_fract_z
_atom_site_U_iso_or_equiv
_atom_site_thermal_displace_type
_atom_site_calc_flag
_atom_site_refinement_flags
_atom_site_type_symbol
Fe11 1 0.37606(5) 0.31144(5) 0.37017(5) 0.0455(2) Uani d . Fe
Fe12 1 -0.12505(4) 0.21043(5) 0.05087(4) 0.0414(2) Uani d . Fe
Fe21 1 0.15345(5) -0.15817(5) 0.42008(4) 0.0441(2) Uani d . Fe
Fe22 1 0.65578(4) -0.30881(5) 0.13861(4) 0.0385(2) Uani d . Fe
O11 1 0.0759(3) 0.3411(4) 0.4012(3) 0.0959(14) Uani d . O
C11 1 0.1351(4) 0.2838(4) 0.3486(3) 0.0582(12) Uani d . C
C12 1 0.1030(3) 0.2665(4) 0.2487(3) 0.0491(11) Uani d . C
H12 1 0.1451(3) 0.2092(4) 0.2232(3) 0.077(2) Uiso calc R H
C13 1 0.0190(3) 0.3237(3) 0.1875(3) 0.0430(10) Uani d . C
C14 1 -0.0548(4) 0.4206(4) 0.2129(4) 0.0670(14) Uani d G C
H14A 1 -0.1303(5) 0.4064(10) 0.2122(22) 0.077(2) Uiso calc R H
H14B 1 -0.0454(18) 0.4852(6) 0.1633(13) 0.077(2) Uiso calc R H
H14C 1 -0.0365(16) 0.4326(15) 0.2796(10) 0.077(2) Uiso calc R H
O21 1 0.2715(2) 0.0153(2) 0.1787(2) 0.0498(7) Uani d . O
C21 1 0.2837(3) -0.0800(3) 0.2263(3) 0.0381(9) Uani d . C
C22 1 0.3906(3) -0.1501(3) 0.2449(3) 0.0419(9) Uani d . C
H22 1 0.3882(3) -0.2203(3) 0.2834(3) 0.077(2) Uiso calc R H
C23 1 0.4916(3) -0.1259(3) 0.2134(3) 0.0396(9) Uani d . C
C24 1 0.5129(4) -0.0170(4) 0.1522(4) 0.078(2) Uani d G C
H24A 1 0.5635(19) -0.0294(4) 0.0980(14) 0.077(2) Uiso calc R H
H24B 1 0.5442(22) 0.0255(10) 0.1956(6) 0.077(2) Uiso calc R H
H24C 1 0.4446(6) 0.0229(11) 0.1236(18) 0.077(2) Uiso calc R H
C111 1 0.2434(4) 0.2279(4) 0.3890(3) 0.0508(11) Uani d . C
C112 1 0.2876(5) 0.2353(5) 0.4853(3) 0.0675(14) Uani d . C
H112 1 0.2497(5) 0.2687(5) 0.5355(3) 0.077(2) Uiso calc R H
C113 1 0.3973(5) 0.1844(4) 0.4926(4) 0.0709(15) Uani d . C
H113 1 0.4446(5) 0.1786(4) 0.5479(4) 0.077(2) Uiso calc R H
C114 1 0.4235(4) 0.1435(4) 0.4018(4) 0.0661(14) Uani d . C
H114 1 0.4908(4) 0.1052(4) 0.3867(4) 0.077(2) Uiso calc R H
C115 1 0.3285(4) 0.1712(3) 0.3367(4) 0.0563(12) Uani d . C
H115 1 0.3234(4) 0.1549(3) 0.2714(4) 0.077(2) Uiso calc R H
C121 1 0.3278(6) 0.4607(5) 0.2834(5) 0.088(2) Uani d . C
H121 1 0.2578(6) 0.4848(5) 0.2553(5) 0.077(2) Uiso calc R H
C122 1 0.3640(5) 0.4738(4) 0.3818(5) 0.078(2) Uani d . C
H122 1 0.3219(5) 0.5075(4) 0.4294(5) 0.077(2) Uiso calc R H
C123 1 0.4742(4) 0.4265(4) 0.3930(4) 0.0670(14) Uani d . C
H123 1 0.5187(4) 0.4236(4) 0.4497(4) 0.077(2) Uiso calc R H
C124 1 0.5065(5) 0.3845(5) 0.3049(5) 0.078(2) Uani d . C
H124 1 0.5760(5) 0.3486(5) 0.2929(5) 0.077(2) Uiso calc R H
C125 1 0.4159(6) 0.4055(5) 0.2373(4) 0.085(2) Uani d . C
H125 1 0.4151(6) 0.3859(5) 0.1730(4) 0.077(2) Uiso calc R H
C131 1 -0.0005(3) 0.2929(3) 0.0890(3) 0.0381(9) Uani d . C
C132 1 0.0435(3) 0.1934(4) 0.0529(3) 0.0444(10) Uani d . C
H132 1 0.0900(3) 0.1347(4) 0.0897(3) 0.077(2) Uiso calc R H
C133 1 0.0052(3) 0.1990(4) -0.0466(3) 0.0550(12) Uani d . C
H133 1 0.0216(3) 0.1449(4) -0.0869(3) 0.077(2) Uiso calc R H
C134 1 -0.0632(4) 0.3019(4) -0.0756(3) 0.0578(12) Uani d . C
H134 1 -0.0987(4) 0.3269(4) -0.1383(3) 0.077(2) Uiso calc R H
C135 1 -0.0675(4) 0.3588(4) 0.0071(3) 0.0506(11) Uani d . C
H135 1 -0.1073(4) 0.4279(4) 0.0087(3) 0.077(2) Uiso calc R H
C141 1 -0.2237(4) 0.1709(5) 0.1748(4) 0.072(2) Uani d . C
H141 1 -0.2165(4) 0.1890(5) 0.2392(4) 0.077(2) Uiso calc R H
C142 1 -0.1739(4) 0.0754(5) 0.1418(4) 0.0680(14) Uani d . C
H142 1 -0.1268(4) 0.0188(5) 0.1805(4) 0.077(2) Uiso calc R H
C143 1 -0.2063(4) 0.0787(4) 0.0409(4) 0.0637(14) Uani d . C
H143 1 -0.1851(4) 0.0251(4) 0.0009(4) 0.077(2) Uiso calc R H
C144 1 -0.2761(3) 0.1766(4) 0.0113(4) 0.0572(12) Uani d . C
H144 1 -0.3100(3) 0.1996(4) -0.0523(4) 0.077(2) Uiso calc R H
C145 1 -0.2871(4) 0.2348(4) 0.0923(4) 0.0591(12) Uani d . C
H145 1 -0.3287(4) 0.3034(4) 0.0921(4) 0.077(2) Uiso calc R H
C211 1 0.1865(3) -0.1316(3) 0.2686(3) 0.0398(9) Uani d . C
C212 1 0.0819(3) -0.0705(4) 0.2873(3) 0.0472(10) Uani d . C
H212 1 0.0635(3) 0.0059(4) 0.2707(3) 0.077(2) Uiso calc R H
C213 1 0.0119(4) -0.1470(4) 0.3353(3) 0.0567(12) Uani d . C
H213 1 -0.0601(4) -0.1294(4) 0.3569(3) 0.077(2) Uiso calc R H
C214 1 0.0701(4) -0.2542(4) 0.3447(3) 0.0584(12) Uani d . C
H214 1 0.0424(4) -0.3196(4) 0.3725(3) 0.077(2) Uiso calc R H
C215 1 0.1781(4) -0.2459(4) 0.3046(3) 0.0487(10) Uani d . C
H215 1 0.2335(4) -0.3046(4) 0.3023(3) 0.077(2) Uiso calc R H
C221 1 0.2739(5) -0.1039(6) 0.4943(4) 0.078(2) Uani d . C
H221 1 0.3318(5) -0.0689(6) 0.4627(4) 0.077(2) Uiso calc R H
C222 1 0.1738(6) -0.0524(5) 0.5186(4) 0.077(2) Uani d . C
H222 1 0.1525(6) 0.0238(5) 0.5068(4) 0.077(2) Uiso calc R H
C223 1 0.1096(5) -0.1305(6) 0.5632(4) 0.077(2) Uani d . C
H223 1 0.0380(5) -0.1162(6) 0.5871(4) 0.077(2) Uiso calc R H
C224 1 0.1693(6) -0.2347(6) 0.5667(4) 0.088(2) Uani d . C
H224 1 0.1451(6) -0.3027(6) 0.5917(4) 0.077(2) Uiso calc R H
C225 1 0.2749(5) -0.2164(6) 0.5243(4) 0.084(2) Uani d . C
H225 1 0.3337(5) -0.2707(6) 0.5181(4) 0.077(2) Uiso calc R H
C231 1 0.5891(3) -0.2100(3) 0.2371(3) 0.0410(9) Uani d . C
C232 1 0.5886(4) -0.3248(3) 0.2805(3) 0.0482(10) Uani d . C
H232 1 0.5264(4) -0.3589(3) 0.3013(3) 0.077(2) Uiso calc R H
C233 1 0.6984(4) -0.3770(4) 0.2863(3) 0.0567(12) Uani d . C
H233 1 0.7211(4) -0.4514(4) 0.3116(3) 0.077(2) Uiso calc R H
C234 1 0.7684(4) -0.2964(4) 0.2470(3) 0.0565(12) Uani d . C
H234 1 0.8449(4) -0.3089(4) 0.2419(3) 0.077(2) Uiso calc R H
C235 1 0.7021(3) -0.1947(4) 0.2170(3) 0.0498(11) Uani d . C
H235 1 0.7275(3) -0.1282(4) 0.1887(3) 0.077(2) Uiso calc R H
C241 1 0.5663(3) -0.2652(4) 0.0055(3) 0.0499(11) Uani d . C
H241 1 0.5073(3) -0.2089(4) -0.0079(3) 0.077(2) Uiso calc R H
C242 1 0.5598(4) -0.3772(4) 0.0498(3) 0.0548(12) Uani d . C
H242 1 0.4954(4) -0.4077(4) 0.0705(3) 0.077(2) Uiso calc R H
C243 1 0.6677(4) -0.4343(4) 0.0569(4) 0.0594(12) Uani d . C
H243 1 0.6872(4) -0.5091(4) 0.0832(4) 0.077(2) Uiso calc R H
C244 1 0.7408(4) -0.3585(4) 0.0174(3) 0.0550(12) Uani d . C
H244 1 0.8171(4) -0.3744(4) 0.0130(3) 0.077(2) Uiso calc R H
C245 1 0.6788(3) -0.2547(4) -0.0143(3) 0.0469(10) Uani d . C
H245 1 0.7070(3) -0.1900(4) -0.0434(3) 0.077(2) Uiso calc R H
O3 0.50 0.9070(10) 0.5100(8) 0.4659(8) 0.137(4) Uani d P O

loop_
_atom_type_symbol
_atom_type_description
_atom_type_scat_dispersion_real
_atom_type_scat_dispersion_imag
_atom_type_scat_source
C C 0.0033 0.0016 'International Tables Vol C Tables 4.2.6.8 and 6.1.1.4'
H H 0.0000 0.0000 'International Tables Vol C Tables 4.2.6.8 and 6.1.1.4'
O O 0.0106 0.0060 'International Tables Vol C Tables 4.2.6.8 and 6.1.1.4'
Fe Fe 0.3463 0.8444 'International Tables Vol C Tables 4.2.6.8 and 6.1.1.4'

loop_
_geom_angle_atom_site_label_1
_geom_angle_atom_site_label_2
_geom_angle_atom_site_label_3
_geom_angle
_geom_angle_publ_flag
C121 Fe11 C111 107.5(2) ?
C121 Fe11 C112 125.2(3) ?
C111 Fe11 C112 41.2(2) ?
C121 Fe11 C115 121.4(2) ?
C111 Fe11 C115 41.1(2) ?
C112 Fe11 C115 68.7(2) ?
C121 Fe11 C125 40.2(2) ?
C111 Fe11 C125 124.4(2) ?
C112 Fe11 C125 161.8(3) ?
C115 Fe11 C125 107.7(2) ?
C121 Fe11 C122 41.4(2) ?
C111 Fe11 C122 121.6(2) ?
C112 Fe11 C122 107.7(2) ?
C115 Fe11 C122 157.6(2) ?
C125 Fe11 C122 68.5(3) ?
C121 Fe11 C124 67.9(3) ?
C111 Fe11 C124 161.4(2) ?
C112 Fe11 C124 156.2(2) ?
C115 Fe11 C124 124.6(2) ?
C125 Fe11 C124 40.6(2) ?
C122 Fe11 C124 67.7(2) ?
C121 Fe11 C123 68.2(2) ?
C111 Fe11 C123 156.9(2) ?
C112 Fe11 C123 121.4(2) ?
C115 Fe11 C123 160.7(2) ?
C125 Fe11 C123 67.9(2) ?
C122 Fe11 C123 40.2(2) ?
C124 Fe11 C123 40.0(2) ?
C121 Fe11 C113 161.6(3) ?
C111 Fe11 C113 68.9(2) ?
C112 Fe11 C113 40.3(2) ?
C115 Fe11 C113 68.5(2) ?
C125 Fe11 C113 156.6(3) ?
C122 Fe11 C113 123.9(2) ?
C124 Fe11 C113 121.3(2) ?
C123 Fe11 C113 107.6(2) ?
C121 Fe11 C114 157.1(3) ?
C111 Fe11 C114 68.9(2) ?
C112 Fe11 C114 67.8(2) ?
C115 Fe11 C114 41.0(2) ?
C125 Fe11 C114 122.0(3) ?
C122 Fe11 C114 159.9(2) ?
C124 Fe11 C114 107.9(2) ?
C123 Fe11 C114 124.0(2) ?
C113 Fe11 C114 40.1(2) ?
C142 Fe12 C135 160.5(2) ?
C142 Fe12 C143 40.2(2) ?
C135 Fe12 C143 158.5(2) ?
C142 Fe12 C133 122.2(2) ?
C135 Fe12 C133 68.3(2) ?
C143 Fe12 C133 105.3(2) ?
C142 Fe12 C144 67.0(2) ?
C135 Fe12 C144 124.4(2) ?
C143 Fe12 C144 39.8(2) ?
C133 Fe12 C144 120.4(2) ?
C142 Fe12 C134 158.0(2) ?
C135 Fe12 C134 40.3(2) ?
C143 Fe12 C134 121.6(2) ?
C133 Fe12 C134 40.9(2) ?
C144 Fe12 C134 107.0(2) ?
C142 Fe12 C132 107.9(2) ?
C135 Fe12 C132 68.6(2) ?
C143 Fe12 C132 120.6(2) ?
C133 Fe12 C132 40.1(2) ?
C144 Fe12 C132 155.3(2) ?
C134 Fe12 C132 68.2(2) ?
C142 Fe12 C145 67.4(2) ?
C135 Fe12 C145 110.0(2) ?
C143 Fe12 C145 67.3(2) ?
C133 Fe12 C145 156.6(2) ?
C144 Fe12 C145 39.9(2) ?
C134 Fe12 C145 122.5(2) ?
C132 Fe12 C145 162.8(2) ?
C142 Fe12 C141 40.0(2) ?
C135 Fe12 C141 125.3(2) ?
C143 Fe12 C141 67.5(2) ?
C133 Fe12 C141 159.4(2) ?
C144 Fe12 C141 67.2(2) ?
C134 Fe12 C141 159.4(2) ?
C132 Fe12 C141 125.5(2) ?
C145 Fe12 C141 40.4(2) ?
C142 Fe12 C131 123.6(2) ?
C135 Fe12 C131 41.2(2) ?
C143 Fe12 C131 157.6(2) ?
C133 Fe12 C131 68.6(2) ?
C144 Fe12 C131 161.9(2) ?
C134 Fe12 C131 68.7(2) ?
C132 Fe12 C131 41.1(2) ?
C145 Fe12 C131 126.5(2) ?
C141 Fe12 C131 110.3(2) ?
C224 Fe21 C225 41.4(2) ?
C224 Fe21 C211 156.8(3) ?
C225 Fe21 C211 121.1(2) ?
C224 Fe21 C215 120.7(2) ?
C225 Fe21 C215 107.6(2) ?
C211 Fe21 C215 41.2(2) ?
C224 Fe21 C221 68.0(2) ?
C225 Fe21 C221 39.7(2) ?
C211 Fe21 C221 108.5(2) ?
C215 Fe21 C221 125.4(2) ?
C224 Fe21 C223 40.1(2) ?
C225 Fe21 C223 67.3(2) ?
C211 Fe21 C223 161.4(2) ?
C215 Fe21 C223 156.5(2) ?
C221 Fe21 C223 66.3(2) ?
C224 Fe21 C222 67.0(2) ?
C225 Fe21 C222 66.3(2) ?
C211 Fe21 C222 125.7(2) ?
C215 Fe21 C222 161.9(2) ?
C221 Fe21 C222 39.1(2) ?
C223 Fe21 C222 39.1(2) ?
C224 Fe21 C212 160.1(3) ?
C225 Fe21 C212 157.2(2) ?
C211 Fe21 C212 41.4(2) ?
C215 Fe21 C212 68.9(2) ?
C221 Fe21 C212 122.8(2) ?
C223 Fe21 C212 124.8(2) ?
C222 Fe21 C212 109.6(2) ?
C224 Fe21 C214 107.1(2) ?
C225 Fe21 C214 125.2(3) ?
C211 Fe21 C214 68.7(2) ?
C215 Fe21 C214 40.7(2) ?
C221 Fe21 C214 161.9(3) ?
C223 Fe21 C214 121.9(2) ?
C222 Fe21 C214 156.8(2) ?
C212 Fe21 C214 67.8(2) ?
C224 Fe21 C213 123.4(2) ?
C225 Fe21 C213 161.2(3) ?
C211 Fe21 C213 68.9(2) ?
C215 Fe21 C213 68.5(2) ?
C221 Fe21 C213 157.3(3) ?
C223 Fe21 C213 108.5(2) ?
C222 Fe21 C213 122.9(2) ?
C212 Fe21 C213 40.4(2) ?
C214 Fe21 C213 40.0(2) ?
C232 Fe22 C231 41.3(2) ?
C232 Fe22 C243 121.5(2) ?
C231 Fe22 C243 157.5(2) ?
C232 Fe22 C242 107.5(2) ?
C231 Fe22 C242 121.8(2) ?
C243 Fe22 C242 40.5(2) ?
C232 Fe22 C235 68.7(2) ?
C231 Fe22 C235 41.1(2) ?
C243 Fe22 C235 159.9(2) ?
C242 Fe22 C235 158.2(2) ?
C232 Fe22 C244 157.0(2) ?
C231 Fe22 C244 160.5(2) ?
C243 Fe22 C244 40.3(2) ?
C242 Fe22 C244 67.8(2) ?
C235 Fe22 C244 124.1(2) ?
C232 Fe22 C233 40.4(2) ?
C231 Fe22 C233 68.8(2) ?
C243 Fe22 C233 107.5(2) ?
C242 Fe22 C233 123.9(2) ?
C235 Fe22 C233 68.1(2) ?
C244 Fe22 C233 122.0(2) ?
C232 Fe22 C234 68.3(2) ?
C231 Fe22 C234 68.7(2) ?
C243 Fe22 C234 123.9(2) ?
C242 Fe22 C234 160.3(2) ?
C235 Fe22 C234 40.2(2) ?
C244 Fe22 C234 108.0(2) ?
C233 Fe22 C234 40.6(2) ?
C232 Fe22 C241 124.4(2) ?
C231 Fe22 C241 107.5(2) ?
C243 Fe22 C241 68.1(2) ?
C242 Fe22 C241 40.6(2) ?
C235 Fe22 C241 122.5(2) ?
C244 Fe22 C241 67.8(2) ?
C233 Fe22 C241 160.6(2) ?
C234 Fe22 C241 157.6(2) ?
C232 Fe22 C245 161.1(2) ?
C231 Fe22 C245 124.2(2) ?
C243 Fe22 C245 67.7(2) ?
C242 Fe22 C245 67.8(2) ?
C235 Fe22 C245 108.4(2) ?
C244 Fe22 C245 40.1(2) ?
C233 Fe22 C245 157.4(2) ?
C234 Fe22 C245 122.3(2) ?
C241 Fe22 C245 40.3(2) ?
O11 C11 C12 123.5(5) yes
O11 C11 C111 119.3(4) yes
C12 C11 C111 117.2(4) yes
C13 C12 C11 128.1(4) yes
C12 C13 C131 119.8(4) yes
C12 C13 C14 124.0(4) yes
C131 C13 C14 116.1(4) yes
O21 C21 C22 124.7(4) yes
O21 C21 C211 119.7(4) yes
C22 C21 C211 115.6(3) yes
C23 C22 C21 128.4(4) yes
C22 C23 C231 120.0(4) yes
C22 C23 C24 123.9(4) yes
C231 C23 C24 116.1(4) yes
C115 C111 C112 106.8(4) yes
C115 C111 C11 127.9(4) yes
C112 C111 C11 124.7(5) ?
C115 C111 Fe11 69.5(3) ?
C112 C111 Fe11 69.4(3) ?
C11 C111 Fe11 119.4(3) ?
C113 C112 C111 109.1(5) ?
C113 C112 Fe11 70.9(3) ?
C111 C112 Fe11 69.4(3) ?
C112 C113 C114 108.1(4) ?
C112 C113 Fe11 68.8(3) ?
C114 C113 Fe11 70.2(3) ?
C113 C114 C115 107.9(5) ?
C113 C114 Fe11 69.7(3) ?
C115 C114 Fe11 68.3(2) ?
C111 C115 C114 108.1(4) ?
C111 C115 Fe11 69.4(2) ?
C114 C115 Fe11 70.7(3) ?
C125 C121 C122 107.8(5) ?
C125 C121 Fe11 70.1(3) ?
C122 C121 Fe11 69.6(3) ?
C123 C122 C121 107.3(5) ?
C123 C122 Fe11 70.4(3) ?
C121 C122 Fe11 69.0(3) ?
C124 C123 C122 108.5(5) ?
C124 C123 Fe11 69.9(3) ?
C122 C123 Fe11 69.4(3) ?
C123 C124 C125 108.3(6) ?
C123 C124 Fe11 70.2(3) ?
C125 C124 Fe11 69.3(3) ?
C121 C125 C124 108.1(5) ?
C121 C125 Fe11 69.7(3) ?
C124 C125 Fe11 70.2(3) ?
C132 C131 C135 106.0(4) yes
C132 C131 C13 127.9(4) ?
C135 C131 C13 126.1(4) yes
C132 C131 Fe12 69.0(2) ?
C135 C131 Fe12 68.6(2) ?
C13 C131 Fe12 127.6(3) ?
C133 C132 C131 108.9(4) ?
C133 C132 Fe12 69.8(2) ?
C131 C132 Fe12 70.0(2) ?
C132 C133 C134 108.4(4) ?
C132 C133 Fe12 70.1(2) ?
C134 C133 Fe12 69.7(2) ?
C135 C134 C133 107.9(4) ?
C135 C134 Fe12 69.5(2) ?
C133 C134 Fe12 69.4(3) ?
C134 C135 C131 108.9(4) ?
C134 C135 Fe12 70.2(3) ?
C131 C135 Fe12 70.2(2) ?
C142 C141 C145 107.1(5) ?
C142 C141 Fe12 69.3(3) ?
C145 C141 Fe12 69.6(3) ?
C141 C142 C143 108.8(5) ?
C141 C142 Fe12 70.7(3) ?
C143 C142 Fe12 70.2(3) ?
C144 C143 C142 107.5(5) ?
C144 C143 Fe12 70.2(3) ?
C142 C143 Fe12 69.6(3) ?
C143 C144 C145 109.0(4) ?
C143 C144 Fe12 70.0(2) ?
C145 C144 Fe12 70.1(2) ?
C144 C145 C141 107.6(4) ?
C144 C145 Fe12 70.0(3) ?
C141 C145 Fe12 70.0(3) ?
C215 C211 C212 107.3(4) yes
C215 C211 C21 128.6(4) yes
C212 C211 C21 124.0(4) ?
C215 C211 Fe21 69.6(2) ?
C212 C211 Fe21 70.2(2) ?
C21 C211 Fe21 122.2(3) ?
C213 C212 C211 108.0(4) ?
C213 C212 Fe21 70.2(2) ?
C211 C212 Fe21 68.4(2) ?
C214 C213 C212 108.2(4) ?
C214 C213 Fe21 69.9(2) ?
C212 C213 Fe21 69.4(2) ?
C213 C214 C215 108.7(4) ?
C213 C214 Fe21 70.1(3) ?
C215 C214 Fe21 68.6(2) ?
C214 C215 C211 107.8(4) ?
C214 C215 Fe21 70.6(3) ?
C211 C215 Fe21 69.2(2) ?
C222 C221 C225 108.5(5) ?
C222 C221 Fe21 71.1(3) ?
C225 C221 Fe21 69.7(3) ?
C221 C222 C223 109.2(6) ?
C221 C222 Fe21 69.8(3) ?
C223 C222 Fe21 70.2(3) ?
C222 C223 C224 108.6(5) ?
C222 C223 Fe21 70.7(3) ?
C224 C223 Fe21 68.8(3) ?
C223 C224 C225 106.2(5) ?
C223 C224 Fe21 71.1(3) ?
C225 C224 Fe21 69.7(3) ?
C221 C225 C224 107.5(6) ?
C221 C225 Fe21 70.6(3) ?
C224 C225 Fe21 68.9(3) ?
C235 C231 C232 106.4(4) yes
C235 C231 C23 126.9(4) yes
C232 C231 C23 126.6(4) ?
C235 C231 Fe22 69.5(2) ?
C232 C231 Fe22 69.1(2) ?
C23 C231 Fe22 124.0(3) ?
C233 C232 C231 108.4(4) ?
C233 C232 Fe22 70.3(2) ?
C231 C232 Fe22 69.5(2) ?
C232 C233 C234 108.2(4) ?
C232 C233 Fe22 69.3(2) ?
C234 C233 Fe22 69.9(3) ?
C235 C234 C233 108.1(4) ?
C235 C234 Fe22 69.4(2) ?
C233 C234 Fe22 69.5(2) ?
C234 C235 C231 108.8(4) ?
C234 C235 Fe22 70.4(3) ?
C231 C235 Fe22 69.4(2) ?
C245 C241 C242 107.3(4) ?
C245 C241 Fe22 69.9(2) ?
C242 C241 Fe22 69.2(2) ?
C243 C242 C241 108.1(4) ?
C243 C242 Fe22 69.7(3) ?
C241 C242 Fe22 70.2(2) ?
C244 C243 C242 107.9(4) ?
C244 C243 Fe22 70.1(2) ?
C242 C243 Fe22 69.8(3) ?
C245 C244 C243 108.3(4) ?
C245 C244 Fe22 70.2(2) ?
C243 C244 Fe22 69.6(2) ?
C244 C245 C241 108.4(4) ?
C244 C245 Fe22 69.7(2) ?
C241 C245 Fe22 69.8(2) ?

loop_
_geom_bond_atom_site_label_1
_geom_bond_atom_site_label_2
_geom_bond_distance
_geom_bond_publ_flag
Fe11 C121 2.018(5) ?
Fe11 C111 2.019(4) ?
Fe11 C112 2.020(5) ?
Fe11 C115 2.021(4) ?
Fe11 C125 2.023(5) ?
Fe11 C122 2.026(5) ?
Fe11 C124 2.035(5) ?
Fe11 C123 2.039(5) ?
Fe11 C113 2.047(5) ?
Fe11 C114 2.053(5) ?
Fe12 C142 2.029(5) ?
Fe12 C135 2.033(4) ?
Fe12 C143 2.037(5) ?
Fe12 C133 2.037(4) ?
Fe12 C144 2.039(4) ?
Fe12 C134 2.042(4) ?
Fe12 C132 2.041(4) ?
Fe12 C145 2.041(4) ?
Fe12 C141 2.048(5) ?
Fe12 C131 2.054(4) ?
Fe21 C224 2.011(5) ?
Fe21 C225 2.021(5) ?
Fe21 C211 2.023(4) ?
Fe21 C215 2.028(4) ?
Fe21 C221 2.032(5) ?
Fe21 C223 2.040(5) ?
Fe21 C222 2.047(5) ?
Fe21 C212 2.047(4) ?
Fe21 C214 2.054(5) ?
Fe21 C213 2.057(4) ?
Fe22 C232 2.029(4) ?
Fe22 C231 2.034(4) ?
Fe22 C243 2.035(4) ?
Fe22 C242 2.035(4) ?
Fe22 C235 2.035(4) ?
Fe22 C244 2.042(4) ?
Fe22 C233 2.043(4) ?
Fe22 C234 2.048(4) ?
Fe22 C241 2.048(4) ?
Fe22 C245 2.049(4) ?
O11 C11 1.239(6) yes
C11 C12 1.452(6) yes
C11 C111 1.473(6) yes
C12 C13 1.362(6) yes
C13 C131 1.458(5) yes
C13 C14 1.488(6) yes
O21 C21 1.226(4) yes
C21 C22 1.470(5) yes
C21 C211 1.475(5) yes
C22 C23 1.347(5) yes
C23 C231 1.475(5) yes
C23 C24 1.495(6) yes
C111 C115 1.418(6) ?
C111 C112 1.421(6) ?
C112 C113 1.402(7) ?
C113 C114 1.405(7) ?
C114 C115 1.429(6) ?
C121 C125 1.389(8) ?
C121 C122 1.430(8) ?
C122 C123 1.396(7) ?
C123 C124 1.393(7) ?
C124 C125 1.407(8) ?
C131 C132 1.436(5) ?
C131 C135 1.437(5) ?
C132 C133 1.398(6) ?
C133 C134 1.424(6) ?
C134 C135 1.403(6) ?
C141 C142 1.395(7) ?
C141 C145 1.412(7) ?
C142 C143 1.397(7) ?
C143 C144 1.386(6) ?
C144 C145 1.392(6) ?
C211 C215 1.425(6) ?
C211 C212 1.438(5) ?
C212 C213 1.416(6) ?
C213 C214 1.406(6) ?
C214 C215 1.421(6) ?
C221 C222 1.364(8) ?
C221 C225 1.376(8) ?
C222 C223 1.368(8) ?
C223 C224 1.390(8) ?
C224 C225 1.426(8) ?
C231 C235 1.430(6) ?
C231 C232 1.434(6) ?
C232 C233 1.407(6) ?
C233 C234 1.419(6) ?
C234 C235 1.402(6) ?
C241 C245 1.410(6) ?
C241 C242 1.418(6) ?
C242 C243 1.409(6) ?
C243 C244 1.405(6) ?
C244 C245 1.403(6) ?
